data_4036338
loop_
_publ_author_name
'Zaghi, Anna'
'Bernardi, Tatiana'
'Bertolasi, Valerio'
'Bortolini, Olga'
'Massi, Alessandro'
'De Risi, Carmela'

_publ_section_title
;
 One-Pot, Four-Step Organocatalytic Asymmetric Synthesis of Functionalized
 Nitrocyclopropanes.
;
_journal_issue 18
_journal_name_full 'The Journal of organic chemistry'
_journal_page_first 9176
_journal_page_last 9184
_journal_paper_doi 10.1021/acs.joc.5b01607
_journal_volume 80
_journal_year 2015
_chemical_formula_moiety 'C20 H18 F3 N O6 S'
_chemical_formula_sum 'C20 H18 F3 N O6 S'
_chemical_formula_weight 457.41
_space_group_IT_number 4
_space_group_name_Hall 'P 2yb'
_space_group_name_H-M_alt 'P 1 21 1'
_symmetry_cell_setting monoclinic
_symmetry_space_group_name_H-M 'P 1 21 1'
_atom_sites_solution_hydrogens geom
_atom_sites_solution_primary direct
_atom_sites_solution_secondary difmap
_audit_creation_method SHELXL-97
_cell_angle_alpha 90.00
_cell_angle_beta 101.1490(8)
_cell_angle_gamma 90.00
_cell_formula_units_Z 2
_cell_length_a 9.4706(2)
_cell_length_b 7.52610(10)
_cell_length_c 14.8394(4)
_cell_measurement_reflns_used 5471
_cell_measurement_temperature 295
_cell_measurement_theta_max 30.00
_cell_measurement_theta_min 2.82
_cell_volume 1037.74(4)
_computing_cell_refinement 'Denzo-SMN (Otwinowski & Minor, 1997)'
_computing_data_collection 'COLLECT (Nonius, 1998)'
_computing_data_reduction 'Denzo-SMN (Otwinowski & Minor, 1997)'
_computing_molecular_graphics 'ORTEPIII (Burnett & Johnson, 1996)'
_computing_publication_material 'SHELXL-97 (Sheldrick, 1997), PARST (Nardelli, 1995)'
_computing_structure_refinement 'SHELXL-97 (Sheldrick, 1997)'
_computing_structure_solution 'SIR97 (Altomare et al., 1999)'
_diffrn_ambient_temperature 295
_diffrn_measured_fraction_theta_full 0.991
_diffrn_measured_fraction_theta_max 0.991
_diffrn_measurement_device_type 'Nonius Kappa CCD'
_diffrn_measurement_method '\f scans and \w scans'
_diffrn_radiation_monochromator graphite
_diffrn_radiation_source 'fine-focus sealed tube'
_diffrn_radiation_type MoK\a
_diffrn_radiation_wavelength 0.71073
_diffrn_reflns_av_R_equivalents 0.0000
_diffrn_reflns_av_sigmaI/netI 0.0345
_diffrn_reflns_limit_h_max 13
_diffrn_reflns_limit_h_min -13
_diffrn_reflns_limit_k_max 7
_diffrn_reflns_limit_k_min -10
_diffrn_reflns_limit_l_max 20
_diffrn_reflns_limit_l_min -20
_diffrn_reflns_number 5471
_diffrn_reflns_theta_full 29.97
_diffrn_reflns_theta_max 29.97
_diffrn_reflns_theta_min 2.82
_exptl_absorpt_coefficient_mu 0.220
_exptl_absorpt_correction_type none
_exptl_crystal_colour colourless
_exptl_crystal_density_diffrn 1.464
_exptl_crystal_density_method 'not measured'
_exptl_crystal_description block
_exptl_crystal_F_000 472
_exptl_crystal_size_max 0.48
_exptl_crystal_size_mid 0.24
_exptl_crystal_size_min 0.19
_refine_diff_density_max 0.193
_refine_diff_density_min -0.235
_refine_diff_density_rms 0.037
_refine_ls_abs_structure_details 'Flack H D (1983), Acta Cryst. A39, 876-881'
_refine_ls_abs_structure_Flack -0.05(6)
_refine_ls_extinction_method none
_refine_ls_goodness_of_fit_ref 1.028
_refine_ls_hydrogen_treatment constr
_refine_ls_matrix_type full
_refine_ls_number_parameters 281
_refine_ls_number_reflns 5471
_refine_ls_number_restraints 1
_refine_ls_restrained_S_all 1.028
_refine_ls_R_factor_all 0.0503
_refine_ls_R_factor_gt 0.0376
_refine_ls_shift/su_max 0.000
_refine_ls_shift/su_mean 0.000
_refine_ls_structure_factor_coef Fsqd
_refine_ls_weighting_details 'calc w=1/[\s^2^(Fo^2^)+(0.0406P)^2^+0.1383P] where P=(Fo^2^+2Fc^2^)/3'
_refine_ls_weighting_scheme calc
_refine_ls_wR_factor_gt 0.0848
_refine_ls_wR_factor_ref 0.0922
_reflns_number_gt 4586
_reflns_number_total 5471
_reflns_threshold_expression I>2sigma(I)
_cod_data_source_file jo5b01607_si_002.cif
_cod_data_source_block cdr15-17
_cod_original_sg_symbol_H-M 'P 21'
_cod_database_code 4036338

loop_
_symmetry_equiv_pos_as_xyz
'x, y, z'
'-x, y+1/2, -z'

loop_
_atom_site_label
_atom_site_type_symbol
_atom_site_fract_x
_atom_site_fract_y
_atom_site_fract_z
_atom_site_U_iso_or_equiv
_atom_site_adp_type
_atom_site_occupancy
_atom_site_symmetry_multiplicity
_atom_site_calc_flag
_atom_site_refinement_flags
S1 S -0.03575(5) 0.73900(6) 0.22741(3) 0.05409(13) Uani 1 1 d .
C1 C -0.10621(17) 0.4117(2) 0.16718(11) 0.0404(3) Uani 1 1 d .
H1 H -0.1673 0.3059 0.1555 0.048 Uiso 1 1 calc R
C2 C 0.02666(18) 0.4177(2) 0.12692(11) 0.0418(4) Uani 1 1 d .
H2 H 0.0542 0.5346 0.1069 0.050 Uiso 1 1 calc R
C3 C 0.03818(16) 0.3930(2) 0.23000(10) 0.0334(3) Uani 1 1 d .
C4 C 0.08081(18) 0.5630(2) 0.28658(11) 0.0382(3) Uani 1 1 d .
H4 H 0.1811 0.5919 0.2847 0.046 Uiso 1 1 calc R
C5 C -0.1779(2) 0.5874(3) 0.17764(14) 0.0512(4) Uani 1 1 d .
H5A H -0.2472 0.5750 0.2175 0.061 Uiso 1 1 calc R
H5B H -0.2275 0.6307 0.1184 0.061 Uiso 1 1 calc R
N1 N 0.06027(19) 0.2647(2) 0.07337(10) 0.0535(4) Uani 1 1 d .
O1 O -0.0100(2) 0.1279(2) 0.07143(12) 0.0798(5) Uani 1 1 d .
O2 O 0.1605(2) 0.2831(3) 0.03372(11) 0.0790(5) Uani 1 1 d .
C6 C 0.06738(17) 0.5378(2) 0.38360(11) 0.0399(3) Uani 1 1 d .
C7 C 0.1623(2) 0.5316(3) 0.46323(13) 0.0553(5) Uani 1 1 d .
H7 H 0.2610 0.5514 0.4717 0.066 Uiso 1 1 calc R
C8 C 0.0826(3) 0.4889(3) 0.53236(13) 0.0630(6) Uani 1 1 d .
H8 H 0.1191 0.4756 0.5948 0.076 Uiso 1 1 calc R
C9 C -0.0532(3) 0.4717(3) 0.49085(14) 0.0607(5) Uani 1 1 d .
H9 H -0.1285 0.4436 0.5203 0.073 Uiso 1 1 calc R
O3 O -0.06799(14) 0.5011(2) 0.39802(8) 0.0520(3) Uani 1 1 d .
C10 C 0.08740(16) 0.2192(2) 0.27323(11) 0.0372(3) Uani 1 1 d .
H10A H 0.0723 0.2147 0.3360 0.045 Uiso 1 1 calc R
H10B H 0.0353 0.1219 0.2390 0.045 Uiso 1 1 calc R
O4 O 0.24003(12) 0.20836(15) 0.27090(8) 0.0434(3) Uani 1 1 d .
C11 C 0.31273(18) 0.0717(2) 0.31328(11) 0.0401(3) Uani 1 1 d .
O5 O 0.26227(15) -0.0422(2) 0.35313(11) 0.0631(4) Uani 1 1 d .
C12 C 0.47147(17) 0.0744(2) 0.30106(12) 0.0400(3) Uani 1 1 d .
C13 C 0.5300(2) 0.2643(3) 0.32146(15) 0.0566(5) Uani 1 1 d .
F1 F 0.48194(14) 0.37764(16) 0.25269(10) 0.0700(3) Uani 1 1 d .
F2 F 0.49194(17) 0.32984(19) 0.39663(10) 0.0818(4) Uani 1 1 d .
F3 F 0.67287(14) 0.2698(2) 0.33483(11) 0.0831(4) Uani 1 1 d .
C14 C 0.48237(18) 0.0137(2) 0.20449(12) 0.0423(4) Uani 1 1 d .
C15 C 0.3665(2) -0.0545(3) 0.14399(15) 0.0627(5) Uani 1 1 d .
H15 H 0.2770 -0.0606 0.1608 0.075 Uiso 1 1 calc R
C16 C 0.3822(3) -0.1142(4) 0.05805(17) 0.0826(8) Uani 1 1 d .
H16 H 0.3037 -0.1623 0.0181 0.099 Uiso 1 1 calc R
C17 C 0.5133(3) -0.1026(4) 0.03172(17) 0.0817(8) Uani 1 1 d .
H17 H 0.5234 -0.1402 -0.0264 0.098 Uiso 1 1 calc R
C18 C 0.6283(3) -0.0354(3) 0.09156(18) 0.0707(6) Uani 1 1 d .
H18 H 0.7171 -0.0275 0.0738 0.085 Uiso 1 1 calc R
C19 C 0.6155(2) 0.0207(3) 0.17747(16) 0.0577(5) Uani 1 1 d .
H19 H 0.6957 0.0636 0.2179 0.069 Uiso 1 1 calc R
O6 O 0.55707(14) -0.02604(19) 0.37141(9) 0.0548(3) Uani 1 1 d .
C20 C 0.5507(3) -0.2150(3) 0.36440(18) 0.0676(6) Uani 1 1 d .
H20A H 0.4559 -0.2548 0.3686 0.101 Uiso 1 1 calc R
H20B H 0.6197 -0.2664 0.4134 0.101 Uiso 1 1 calc R
H20C H 0.5722 -0.2510 0.3065 0.101 Uiso 1 1 calc R

loop_
_atom_site_aniso_label
_atom_site_aniso_U_11
_atom_site_aniso_U_22
_atom_site_aniso_U_33
_atom_site_aniso_U_23
_atom_site_aniso_U_13
_atom_site_aniso_U_12
S1 0.0748(3) 0.03210(19) 0.0529(2) 0.00418(19) 0.0063(2) 0.0038(2)
C1 0.0417(8) 0.0438(9) 0.0347(8) -0.0007(6) 0.0053(6) -0.0011(6)
C2 0.0531(9) 0.0419(9) 0.0322(8) 0.0011(6) 0.0125(7) 0.0004(7)
C3 0.0397(7) 0.0331(7) 0.0288(7) 0.0001(5) 0.0100(5) -0.0033(6)
C4 0.0450(8) 0.0335(7) 0.0363(8) 0.0005(6) 0.0083(6) -0.0032(6)
C5 0.0530(10) 0.0493(10) 0.0495(10) 0.0039(8) 0.0056(8) 0.0099(8)
N1 0.0722(10) 0.0580(11) 0.0326(7) -0.0031(7) 0.0164(7) 0.0030(8)
O1 0.1055(13) 0.0652(10) 0.0736(11) -0.0314(8) 0.0293(9) -0.0155(9)
O2 0.0952(11) 0.0892(13) 0.0657(9) 0.0049(9) 0.0480(9) 0.0171(9)
C6 0.0446(8) 0.0386(8) 0.0362(8) -0.0054(6) 0.0074(6) -0.0033(6)
C7 0.0599(11) 0.0621(12) 0.0410(9) -0.0045(8) 0.0021(8) 0.0002(9)
C8 0.0902(16) 0.0625(13) 0.0352(9) -0.0019(9) 0.0090(10) 0.0030(11)
C9 0.0877(15) 0.0579(12) 0.0439(10) -0.0048(9) 0.0313(11) -0.0116(11)
O3 0.0528(7) 0.0639(8) 0.0414(6) -0.0060(6) 0.0147(5) -0.0095(6)
C10 0.0411(7) 0.0339(8) 0.0389(7) 0.0035(6) 0.0135(6) 0.0001(6)
O4 0.0408(5) 0.0412(7) 0.0503(6) 0.0103(5) 0.0141(5) 0.0044(5)
C11 0.0461(8) 0.0364(8) 0.0384(8) 0.0018(6) 0.0097(6) 0.0020(6)
O5 0.0612(8) 0.0537(8) 0.0807(10) 0.0272(7) 0.0296(7) 0.0105(6)
C12 0.0375(8) 0.0382(8) 0.0426(8) -0.0007(7) 0.0031(6) 0.0005(6)
C13 0.0549(10) 0.0460(11) 0.0676(12) -0.0088(9) 0.0084(9) -0.0087(8)
F1 0.0737(8) 0.0406(6) 0.0956(10) 0.0115(6) 0.0164(7) -0.0083(5)
F2 0.1011(10) 0.0641(9) 0.0800(9) -0.0315(7) 0.0171(8) -0.0131(7)
F3 0.0535(6) 0.0708(10) 0.1185(12) -0.0153(8) 0.0006(7) -0.0219(6)
C14 0.0440(8) 0.0387(8) 0.0452(9) 0.0019(7) 0.0107(7) 0.0067(6)
C15 0.0506(10) 0.0795(15) 0.0565(12) -0.0191(10) 0.0063(9) 0.0050(10)
C16 0.0803(15) 0.104(2) 0.0568(13) -0.0296(13) -0.0026(11) 0.0182(15)
C17 0.115(2) 0.0821(18) 0.0544(13) 0.0006(12) 0.0326(14) 0.0339(17)
C18 0.0873(16) 0.0591(13) 0.0781(15) 0.0072(12) 0.0467(14) 0.0161(12)
C19 0.0534(11) 0.0524(11) 0.0719(13) 0.0029(9) 0.0240(9) 0.0029(9)
O6 0.0538(7) 0.0499(7) 0.0533(8) 0.0018(6) -0.0081(6) 0.0063(6)
C20 0.0743(14) 0.0508(12) 0.0744(14) 0.0139(10) 0.0062(11) 0.0157(9)

loop_
_atom_type_symbol
_atom_type_description
_atom_type_scat_dispersion_real
_atom_type_scat_dispersion_imag
_atom_type_scat_source
C C 0.0033 0.0016 'International Tables Vol C Tables 4.2.6.8 and 6.1.1.4'
H H 0.0000 0.0000 'International Tables Vol C Tables 4.2.6.8 and 6.1.1.4'
F F 0.0171 0.0103 'International Tables Vol C Tables 4.2.6.8 and 6.1.1.4'
N N 0.0061 0.0033 'International Tables Vol C Tables 4.2.6.8 and 6.1.1.4'
O O 0.0106 0.0060 'International Tables Vol C Tables 4.2.6.8 and 6.1.1.4'
S S 0.1246 0.1234 'International Tables Vol C Tables 4.2.6.8 and 6.1.1.4'

loop_
_geom_angle_atom_site_label_1
_geom_angle_atom_site_label_2
_geom_angle_atom_site_label_3
_geom_angle
C5 S1 C4 94.09(8)
C2 C1 C3 61.05(10)
C2 C1 C5 116.46(15)
C3 C1 C5 113.04(14)
C2 C1 H1 117.9
C3 C1 H1 117.9
C5 C1 H1 117.9
N1 C2 C1 118.71(15)
N1 C2 C3 117.84(14)
C1 C2 C3 59.83(10)
N1 C2 H2 116.2
C1 C2 H2 116.2
C3 C2 H2 116.2
C10 C3 C1 121.29(13)
C10 C3 C2 119.63(13)
C1 C3 C2 59.12(10)
C10 C3 C4 117.82(12)
C1 C3 C4 111.76(13)
C2 C3 C4 113.98(12)
C6 C4 C3 111.14(13)
C6 C4 S1 113.60(12)
C3 C4 S1 105.58(10)
C6 C4 H4 108.8
C3 C4 H4 108.8
S1 C4 H4 108.8
C1 C5 S1 106.30(12)
C1 C5 H5A 110.5
S1 C5 H5A 110.5
C1 C5 H5B 110.5
S1 C5 H5B 110.5
H5A C5 H5B 108.7
O2 N1 O1 123.77(18)
O2 N1 C2 116.29(18)
O1 N1 C2 119.94(16)
C7 C6 O3 110.14(15)
C7 C6 C4 133.79(17)
O3 C6 C4 115.91(14)
C6 C7 C8 106.50(19)
C6 C7 H7 126.8
C8 C7 H7 126.8
C9 C8 C7 106.91(18)
C9 C8 H8 126.5
C7 C8 H8 126.5
C8 C9 O3 110.64(17)
C8 C9 H9 124.7
O3 C9 H9 124.7
C6 O3 C9 105.81(14)
O4 C10 C3 105.57(12)
O4 C10 H10A 110.6
C3 C10 H10A 110.6
O4 C10 H10B 110.6
C3 C10 H10B 110.6
H10A C10 H10B 108.8
C11 O4 C10 117.34(12)
O5 C11 O4 124.85(16)
O5 C11 C12 123.95(15)
O4 C11 C12 111.16(13)
O6 C12 C14 113.62(14)
O6 C12 C13 102.59(14)
C14 C12 C13 112.01(15)
O6 C12 C11 109.77(14)
C14 C12 C11 110.45(13)
C13 C12 C11 108.02(14)
F3 C13 F2 107.22(17)
F3 C13 F1 106.24(17)
F2 C13 F1 107.16(18)
F3 C13 C12 112.03(16)
F2 C13 C12 111.26(17)
F1 C13 C12 112.59(15)
C15 C14 C19 118.53(18)
C15 C14 C12 122.27(16)
C19 C14 C12 119.15(16)
C14 C15 C16 120.5(2)
C14 C15 H15 119.8
C16 C15 H15 119.8
C17 C16 C15 120.3(2)
C17 C16 H16 119.9
C15 C16 H16 119.9
C18 C17 C16 119.4(2)
C18 C17 H17 120.3
C16 C17 H17 120.3
C17 C18 C19 121.1(2)
C17 C18 H18 119.4
C19 C18 H18 119.4
C18 C19 C14 120.2(2)
C18 C19 H19 119.9
C14 C19 H19 119.9
C12 O6 C20 118.04(16)
O6 C20 H20A 109.5
O6 C20 H20B 109.5
H20A C20 H20B 109.5
O6 C20 H20C 109.5
H20A C20 H20C 109.5
H20B C20 H20C 109.5

loop_
_geom_bond_atom_site_label_1
_geom_bond_atom_site_label_2
_geom_bond_distance
S1 C5 1.810(2)
S1 C4 1.8356(17)
C1 C2 1.494(2)
C1 C3 1.505(2)
C1 C5 1.508(2)
C1 H1 0.9800
C2 N1 1.468(2)
C2 C3 1.524(2)
C2 H2 0.9800
C3 C10 1.491(2)
C3 C4 1.541(2)
C4 C6 1.482(2)
C4 H4 0.9800
C5 H5A 0.9700
C5 H5B 0.9700
N1 O2 1.218(2)
N1 O1 1.223(2)
C6 C7 1.340(2)
C6 O3 1.368(2)
C7 C8 1.424(3)
C7 H7 0.9300
C8 C9 1.321(3)
C8 H8 0.9300
C9 O3 1.375(2)
C9 H9 0.9300
C10 O4 1.4549(18)
C10 H10A 0.9700
C10 H10B 0.9700
O4 C11 1.3266(19)
C11 O5 1.193(2)
C11 C12 1.549(2)
C12 O6 1.411(2)
C12 C14 1.527(2)
C12 C13 1.542(2)
C13 F3 1.330(2)
C13 F2 1.331(2)
C13 F1 1.340(3)
C14 C15 1.376(3)
C14 C19 1.396(3)
C15 C16 1.387(3)
C15 H15 0.9300
C16 C17 1.375(4)
C16 H16 0.9300
C17 C18 1.363(4)
C17 H17 0.9300
C18 C19 1.370(3)
C18 H18 0.9300
C19 H19 0.9300
O6 C20 1.427(3)
C20 H20A 0.9600
C20 H20B 0.9600
C20 H20C 0.9600
